data_4518431
loop_
_publ_author_name
'Gupta, Saswata'
'Sabbasani, Venkata R.'
'Su, Siyuan'
'Wink, Donald J.'
'Lee, Daesung'

_publ_section_title
;
 Alkene-Chelated Ruthenium Alkylidenes: A Missing Link to New Catalysts
;
_journal_issue 4
_journal_name_full 'ACS Catalysis'
_journal_page_first 1977
_journal_page_last 1987
_journal_paper_doi 10.1021/acscatal.0c04972
_journal_volume 11
_journal_year 2021
_chemical_formula_sum 'C43 H51 Cl4 N3 O3 Ru S'
_chemical_formula_weight 932.80
_space_group_IT_number 14
_space_group_name_Hall '-P 2yn'
_space_group_name_H-M_alt 'P 1 21/n 1'
_symmetry_cell_setting monoclinic
_symmetry_space_group_name_H-M 'P 1 21/n 1'
_atom_sites_solution_hydrogens geom
_atom_sites_solution_primary direct
_atom_sites_solution_secondary difmap
_audit_creation_method SHELXL-97
_cell_angle_alpha 90.00
_cell_angle_beta 96.3060(10)
_cell_angle_gamma 90.00
_cell_formula_units_Z 4
_cell_length_a 13.6581(8)
_cell_length_b 10.7783(6)
_cell_length_c 30.3452(16)
_cell_measurement_reflns_used 9934
_cell_measurement_temperature 296(2)
_cell_measurement_theta_max 24.1476
_cell_measurement_theta_min 2.4128
_cell_volume 4440.1(4)
_computing_structure_refinement 'SHELXL-97 (Sheldrick, 2008)'
_computing_structure_solution 'SHELXS-97 (Sheldrick, 2008)'
_diffrn_ambient_temperature 296(2)
_diffrn_measured_fraction_theta_full 0.992
_diffrn_measured_fraction_theta_max 0.992
_diffrn_measurement_device_type CCD
_diffrn_radiation_monochromator graphite
_diffrn_radiation_source 'fine-focus sealed tube'
_diffrn_radiation_type MoK\a
_diffrn_radiation_wavelength 0.71073
_diffrn_reflns_av_R_equivalents 0.0381
_diffrn_reflns_av_sigmaI/netI 0.0367
_diffrn_reflns_limit_h_max 15
_diffrn_reflns_limit_h_min -13
_diffrn_reflns_limit_k_max 12
_diffrn_reflns_limit_k_min -12
_diffrn_reflns_limit_l_max 35
_diffrn_reflns_limit_l_min -28
_diffrn_reflns_number 37672
_diffrn_reflns_theta_full 24.26
_diffrn_reflns_theta_max 24.26
_diffrn_reflns_theta_min 2.01
_exptl_absorpt_coefficient_mu 0.682
_exptl_absorpt_correction_T_max 0.9337
_exptl_absorpt_correction_T_min 0.8502
_exptl_absorpt_correction_type multi-scan
_exptl_crystal_density_diffrn 1.395
_exptl_crystal_density_method 'not measured'
_exptl_crystal_description block
_exptl_crystal_F_000 1928
_exptl_crystal_size_max 0.25
_exptl_crystal_size_mid 0.18
_exptl_crystal_size_min 0.10
_refine_diff_density_max 0.500
_refine_diff_density_min -1.078
_refine_diff_density_rms 0.067
_refine_ls_extinction_method none
_refine_ls_goodness_of_fit_ref 0.987
_refine_ls_hydrogen_treatment mixed
_refine_ls_matrix_type full
_refine_ls_number_parameters 509
_refine_ls_number_reflns 7129
_refine_ls_number_restraints 0
_refine_ls_restrained_S_all 0.987
_refine_ls_R_factor_all 0.0642
_refine_ls_R_factor_gt 0.0452
_refine_ls_shift/su_max 0.003
_refine_ls_shift/su_mean 0.000
_refine_ls_structure_factor_coef Fsqd
_refine_ls_weighting_details 'calc w=1/[\s^2^(Fo^2^)+(0.1000P)^2^+0.3069P] where P=(Fo^2^+2Fc^2^)/3'
_refine_ls_weighting_scheme calc
_refine_ls_wR_factor_gt 0.1236
_refine_ls_wR_factor_ref 0.1341
_reflns_number_gt 5696
_reflns_number_total 7129
_reflns_threshold_expression >2sigma(I)
_cod_data_source_file cs0c04972_si_012.cif
_cod_data_source_block Compound_13g
_cod_depositor_comments 'Adding full bibliography for 4518430--4518444.cif.'
_cod_original_sg_symbol_H-M 'P 21/n'
_cod_database_code 4518431
_publ_contact_phone 312-413-7383
_publ_contact_fax 312-996-0431
_publ_contact_email dwink@uic.edu

loop_
_symmetry_equiv_pos_as_xyz
'x, y, z'
'-x+1/2, y+1/2, -z+1/2'
'-x, -y, -z'
'x-1/2, -y-1/2, z-1/2'

loop_
_atom_site_label
_atom_site_type_symbol
_atom_site_fract_x
_atom_site_fract_y
_atom_site_fract_z
_atom_site_U_iso_or_equiv
_atom_site_adp_type
_atom_site_occupancy
_atom_site_symmetry_multiplicity
_atom_site_calc_flag
_atom_site_refinement_flags
_atom_site_disorder_assembly
_atom_site_disorder_group
Ru1 Ru 0.30692(2) 0.27034(3) 0.625012(9) 0.03171(13) Uani 1 1 d . . .
Cl2 Cl 0.17140(7) 0.33071(10) 0.57522(3) 0.0498(3) Uani 1 1 d . . .
Cl3 Cl 0.20162(8) 0.27749(11) 0.68310(4) 0.0574(3) Uani 1 1 d . . .
Cl11 Cl 0.93222(12) 0.47315(18) 0.67675(5) 0.1128(6) Uani 1 1 d . . .
Cl10 Cl 0.90819(15) 0.23049(18) 0.63857(7) 0.1233(7) Uani 1 1 d . . .
N11 N 0.3910(2) 0.4639(2) 0.55829(9) 0.0327(7) Uani 1 1 d . . .
O11 O 0.40629(18) 0.6585(2) 0.60171(8) 0.0444(7) Uani 1 1 d . . .
S11 S 0.36487(7) 0.61261(8) 0.55993(3) 0.0359(2) Uani 1 1 d . . .
C12 C 0.3684(3) 0.3970(3) 0.51560(11) 0.0424(9) Uani 1 1 d . . .
H00A H 0.4085 0.4285 0.4936 0.051 Uiso 1 1 calc R . .
H00B H 0.2995 0.4068 0.5044 0.051 Uiso 1 1 calc R . .
O12 O 0.3961(2) 0.6610(2) 0.51979(9) 0.0501(7) Uani 1 1 d . . .
C13 C 0.3920(3) 0.2622(3) 0.52580(13) 0.0466(10) Uani 1 1 d . . .
H00C H 0.3358 0.2097 0.5165 0.056 Uiso 1 1 calc R . .
H00D H 0.4478 0.2349 0.5111 0.056 Uiso 1 1 calc R . .
C14 C 0.4161(3) 0.2586(3) 0.57535(12) 0.0334(8) Uani 1 1 d . . .
C15 C 0.4135(2) 0.3781(3) 0.59324(10) 0.0280(8) Uani 1 1 d . . .
C16 C 0.4011(2) 0.3902(3) 0.63942(11) 0.0319(8) Uani 1 1 d . . .
C17 C 0.4390(3) 0.4780(3) 0.67334(11) 0.0377(9) Uani 1 1 d . . .
C18 C 0.3863(3) 0.5076(4) 0.70829(12) 0.0548(12) Uani 1 1 d . . .
H00X H 0.3260 0.4693 0.7106 0.066 Uiso 1 1 calc R . .
C19 C 0.4223(5) 0.5941(5) 0.73997(14) 0.0713(15) Uani 1 1 d . . .
H017 H 0.3860 0.6155 0.7630 0.086 Uiso 1 1 calc R . .
C20 C 0.5123(5) 0.6475(4) 0.73663(15) 0.0712(15) Uani 1 1 d . . .
H016 H 0.5367 0.7055 0.7577 0.085 Uiso 1 1 calc R . .
C21 C 0.5673(4) 0.6177(4) 0.70314(13) 0.0597(12) Uani 1 1 d . . .
H010 H 0.6283 0.6551 0.7018 0.072 Uiso 1 1 calc R . .
C22 C 0.5326(3) 0.5327(3) 0.67137(11) 0.0404(9) Uani 1 1 d . . .
O22 O 0.58082(19) 0.4946(3) 0.63754(8) 0.0470(7) Uani 1 1 d . . .
C23 C 0.6728(3) 0.5514(4) 0.62842(15) 0.0579(12) Uani 1 1 d . . .
H00N H 0.7181 0.5556 0.6557 0.070 Uiso 1 1 calc R . .
C24 C 0.7118(3) 0.4606(5) 0.59644(15) 0.0683(13) Uani 1 1 d . . .
H01A H 0.7271 0.3832 0.6113 0.102 Uiso 1 1 calc R . .
H01B H 0.7703 0.4938 0.5860 0.102 Uiso 1 1 calc R . .
H105 H 0.6628 0.4472 0.5717 0.102 Uiso 1 1 calc R . .
C25 C 0.6572(4) 0.6787(5) 0.60911(18) 0.0765(14) Uani 1 1 d . . .
H01G H 0.6202 0.6729 0.5804 0.115 Uiso 1 1 calc R . .
H01H H 0.7199 0.7165 0.6064 0.115 Uiso 1 1 calc R . .
H01I H 0.6215 0.7283 0.6282 0.115 Uiso 1 1 calc R . .
C31 C 0.2359(3) 0.6306(3) 0.55655(12) 0.0344(8) Uani 1 1 d . . .
C32 C 0.1808(3) 0.6367(4) 0.51572(13) 0.0460(10) Uani 1 1 d . . .
H00P H 0.2112 0.6301 0.4899 0.055 Uiso 1 1 calc R . .
C33 C 0.0799(3) 0.6528(4) 0.51349(14) 0.0541(11) Uani 1 1 d . . .
H00Y H 0.0426 0.6564 0.4860 0.065 Uiso 1 1 calc R . .
C34 C 0.0341(3) 0.6636(4) 0.55127(15) 0.0523(11) Uani 1 1 d . . .
C35 C 0.0909(3) 0.6576(4) 0.59184(14) 0.0507(11) Uani 1 1 d . . .
H00R H 0.0603 0.6654 0.6176 0.061 Uiso 1 1 calc R . .
C36 C 0.1916(3) 0.6401(3) 0.59517(12) 0.0436(10) Uani 1 1 d . . .
H00M H 0.2286 0.6350 0.6227 0.052 Uiso 1 1 calc R . .
C37 C -0.0763(3) 0.6836(5) 0.54877(19) 0.0833(16) Uani 1 1 d . . .
H01T H -0.0940 0.7567 0.5316 0.125 Uiso 1 1 calc R . .
H01U H -0.0950 0.6937 0.5782 0.125 Uiso 1 1 calc R . .
H01V H -0.1099 0.6131 0.5349 0.125 Uiso 1 1 calc R . .
C72 C 0.3700(3) -0.0946(4) 0.67046(13) 0.0569(12) Uani 1 1 d . . .
H00E H 0.4009 -0.1606 0.6552 0.068 Uiso 1 1 calc R . .
H00F H 0.3135 -0.1275 0.6833 0.068 Uiso 1 1 calc R . .
C73 C 0.4423(4) -0.0336(4) 0.70519(14) 0.0580(12) Uani 1 1 d . . .
H00J H 0.4263 -0.0521 0.7348 0.070 Uiso 1 1 calc R . .
H00K H 0.5092 -0.0604 0.7025 0.070 Uiso 1 1 calc R . .
N74 N 0.4298(2) 0.1011(3) 0.69501(10) 0.0411(8) Uani 1 1 d . . .
C81 C 0.4895(3) 0.1876(4) 0.72246(15) 0.0540(11) Uani 1 1 d . . .
C82 C 0.5816(4) 0.2185(4) 0.70972(19) 0.0716(15) Uani 1 1 d . . .
C83 C 0.6411(5) 0.2949(6) 0.7379(3) 0.108(3) Uani 1 1 d . . .
H01S H 0.7025 0.3172 0.7299 0.129 Uiso 1 1 calc R . .
C84 C 0.6139(7) 0.3386(6) 0.7765(3) 0.121(3) Uani 1 1 d . . .
C85 C 0.5219(6) 0.3042(6) 0.7886(2) 0.105(2) Uani 1 1 d . . .
H01J H 0.5025 0.3335 0.8151 0.126 Uiso 1 1 calc R . .
C86 C 0.4588(4) 0.2275(5) 0.76203(17) 0.0728(16) Uani 1 1 d . . .
C87 C 0.6165(4) 0.1734(6) 0.6671(2) 0.0928(19) Uani 1 1 d . . .
H01K H 0.6871 0.1674 0.6707 0.139 Uiso 1 1 calc R . .
H01L H 0.5960 0.2308 0.6437 0.139 Uiso 1 1 calc R . .
H01M H 0.5886 0.0932 0.6598 0.139 Uiso 1 1 calc R . .
C88 C 0.6801(6) 0.4247(7) 0.8073(3) 0.189(5) Uani 1 1 d . . .
H102 H 0.7117 0.3776 0.8317 0.284 Uiso 1 1 calc R . .
H100 H 0.6408 0.4890 0.8183 0.284 Uiso 1 1 calc R . .
H104 H 0.7292 0.4612 0.7910 0.284 Uiso 1 1 calc R . .
C89 C 0.3622(4) 0.1883(6) 0.77617(17) 0.100(2) Uani 1 1 d . . .
H01N H 0.3120 0.1949 0.7515 0.150 Uiso 1 1 calc R . .
H01O H 0.3459 0.2408 0.7998 0.150 Uiso 1 1 calc R . .
H01P H 0.3667 0.1038 0.7862 0.150 Uiso 1 1 calc R . .
C90 C 0.3731(2) 0.1208(3) 0.65687(11) 0.0336(8) Uani 1 1 d . . .
C91 C 0.2966(3) -0.0088(3) 0.59543(12) 0.0433(10) Uani 1 1 d . . .
H91 H 0.459(2) 0.199(3) 0.5891(10) 0.029(9) Uiso 1 1 d . . .
N91 N 0.3421(2) 0.0110(3) 0.64039(10) 0.0418(8) Uani 1 1 d . . .
C92 C 0.1953(3) -0.0072(4) 0.58670(15) 0.0550(11) Uani 1 1 d . . .
C93 C 0.1557(4) -0.0217(4) 0.54231(18) 0.0740(15) Uani 1 1 d . . .
H014 H 0.0878 -0.0183 0.5353 0.089 Uiso 1 1 calc R . .
C94 C 0.2140(5) -0.0404(4) 0.50911(17) 0.0813(18) Uani 1 1 d . . .
C95 C 0.3133(4) -0.0506(4) 0.51976(14) 0.0663(14) Uani 1 1 d . . .
H012 H 0.3527 -0.0690 0.4975 0.080 Uiso 1 1 calc R . .
C96 C 0.3572(3) -0.0344(3) 0.56274(14) 0.0511(11) Uani 1 1 d . . .
C97 C 0.1279(4) 0.0050(5) 0.62180(18) 0.0846(17) Uani 1 1 d . . .
H01D H 0.0716 -0.0477 0.6148 0.127 Uiso 1 1 calc R . .
H01E H 0.1066 0.0896 0.6234 0.127 Uiso 1 1 calc R . .
H01F H 0.1619 -0.0191 0.6499 0.127 Uiso 1 1 calc R . .
C98 C 0.1690(6) -0.0550(6) 0.46046(18) 0.139(3) Uani 1 1 d . . .
H01W H 0.1785 0.0202 0.4445 0.209 Uiso 1 1 calc R . .
H103 H 0.0997 -0.0718 0.4596 0.209 Uiso 1 1 calc R . .
H101 H 0.2006 -0.1225 0.4470 0.209 Uiso 1 1 calc R . .
C99 C 0.4663(3) -0.0516(4) 0.57197(15) 0.0619(12) Uani 1 1 d . . .
H00G H 0.4811 -0.1386 0.5746 0.093 Uiso 1 1 calc R . .
H00H H 0.4897 -0.0104 0.5991 0.093 Uiso 1 1 calc R . .
H00I H 0.4980 -0.0170 0.5481 0.093 Uiso 1 1 calc R . .
C100 C 0.9691(4) 0.3699(6) 0.63872(19) 0.0974(19) Uani 1 1 d . . .
H01Q H 0.9580 0.4064 0.6094 0.117 Uiso 1 1 calc R . .
H01R H 1.0393 0.3551 0.6452 0.117 Uiso 1 1 calc R . .

loop_
_atom_site_aniso_label
_atom_site_aniso_U_11
_atom_site_aniso_U_22
_atom_site_aniso_U_33
_atom_site_aniso_U_23
_atom_site_aniso_U_13
_atom_site_aniso_U_12
Ru1 0.0308(2) 0.0270(2) 0.0380(2) 0.00816(12) 0.00727(13) 0.00107(12)
Cl2 0.0382(5) 0.0505(6) 0.0589(6) 0.0177(5) -0.0028(4) -0.0004(5)
Cl3 0.0457(6) 0.0738(8) 0.0568(7) 0.0217(5) 0.0235(5) 0.0066(5)
Cl11 0.0856(11) 0.1324(15) 0.1123(12) -0.0447(11) -0.0251(9) 0.0075(10)
Cl10 0.1015(13) 0.1062(14) 0.1534(16) -0.0353(11) -0.0250(12) 0.0160(10)
N11 0.0435(18) 0.0207(15) 0.0349(16) 0.0024(12) 0.0098(13) 0.0016(13)
O11 0.0462(16) 0.0251(14) 0.0595(16) -0.0056(12) -0.0052(13) 0.0009(11)
S11 0.0400(5) 0.0230(5) 0.0454(6) 0.0037(4) 0.0085(4) -0.0008(4)
C12 0.052(2) 0.040(2) 0.036(2) -0.0021(17) 0.0087(17) 0.0008(19)
O12 0.0572(18) 0.0336(15) 0.0634(17) 0.0151(13) 0.0235(14) 0.0000(13)
C13 0.072(3) 0.024(2) 0.045(2) -0.0059(16) 0.015(2) -0.0007(19)
C14 0.040(2) 0.022(2) 0.040(2) 0.0008(16) 0.0121(17) 0.0009(16)
C15 0.0249(18) 0.0255(19) 0.0343(19) 0.0015(15) 0.0064(14) -0.0006(14)
C16 0.0315(19) 0.0235(19) 0.042(2) 0.0007(15) 0.0118(16) 0.0069(15)
C17 0.049(2) 0.030(2) 0.034(2) 0.0003(16) 0.0070(17) 0.0059(18)
C18 0.078(3) 0.044(3) 0.047(2) -0.003(2) 0.026(2) 0.012(2)
C19 0.118(5) 0.055(3) 0.045(3) -0.012(2) 0.028(3) 0.022(3)
C20 0.115(5) 0.045(3) 0.051(3) -0.012(2) -0.007(3) 0.004(3)
C21 0.080(3) 0.052(3) 0.044(2) -0.009(2) -0.006(2) -0.010(2)
C22 0.052(2) 0.032(2) 0.035(2) -0.0033(16) -0.0042(18) 0.0032(18)
O22 0.0388(15) 0.0529(18) 0.0500(16) -0.0109(13) 0.0080(13) -0.0077(13)
C23 0.037(2) 0.067(3) 0.068(3) 0.005(2) -0.001(2) -0.011(2)
C24 0.050(3) 0.080(4) 0.078(3) 0.010(3) 0.020(2) 0.014(3)
C25 0.066(3) 0.065(3) 0.099(4) 0.014(3) 0.011(3) -0.004(3)
C31 0.037(2) 0.0241(19) 0.043(2) 0.0006(16) 0.0082(17) 0.0000(16)
C32 0.054(3) 0.041(2) 0.043(2) 0.0007(18) 0.0076(19) 0.0048(19)
C33 0.054(3) 0.052(3) 0.053(3) -0.001(2) -0.006(2) 0.006(2)
C34 0.040(2) 0.041(3) 0.075(3) -0.001(2) 0.007(2) -0.0018(19)
C35 0.049(3) 0.050(3) 0.056(3) -0.005(2) 0.021(2) 0.001(2)
C36 0.051(3) 0.044(2) 0.036(2) -0.0012(17) 0.0058(18) 0.0055(19)
C37 0.047(3) 0.091(4) 0.113(4) -0.007(3) 0.012(3) 0.003(3)
C72 0.082(3) 0.034(2) 0.053(3) 0.0162(19) -0.001(2) -0.004(2)
C73 0.080(3) 0.035(2) 0.055(3) 0.012(2) -0.011(2) 0.002(2)
N74 0.052(2) 0.0250(17) 0.0446(18) 0.0058(14) -0.0044(15) 0.0020(14)
C81 0.063(3) 0.031(2) 0.062(3) 0.008(2) -0.020(2) 0.011(2)
C82 0.063(3) 0.050(3) 0.094(4) 0.019(3) -0.026(3) 0.005(3)
C83 0.080(4) 0.062(4) 0.164(7) 0.031(4) -0.065(5) -0.015(3)
C84 0.141(7) 0.049(4) 0.148(7) -0.013(4) -0.095(6) 0.004(4)
C85 0.146(6) 0.075(4) 0.079(4) -0.028(3) -0.057(5) 0.038(4)
C86 0.090(4) 0.061(3) 0.059(3) -0.016(3) -0.027(3) 0.029(3)
C87 0.056(3) 0.098(5) 0.123(5) 0.038(4) 0.003(3) 0.004(3)
C88 0.213(9) 0.075(5) 0.241(9) -0.019(6) -0.151(8) -0.017(5)
C89 0.099(5) 0.139(6) 0.059(3) -0.009(3) -0.001(3) 0.042(4)
C90 0.034(2) 0.032(2) 0.037(2) 0.0069(16) 0.0122(16) -0.0008(16)
C91 0.061(3) 0.021(2) 0.045(2) 0.0037(17) -0.003(2) 0.0004(18)
N91 0.054(2) 0.0261(18) 0.0442(18) 0.0025(14) 0.0024(15) -0.0025(15)
C92 0.056(3) 0.035(2) 0.071(3) 0.003(2) -0.006(2) -0.004(2)
C93 0.075(4) 0.048(3) 0.090(4) -0.005(3) -0.029(3) -0.005(3)
C94 0.127(5) 0.036(3) 0.071(4) -0.001(2) -0.033(4) -0.008(3)
C95 0.114(5) 0.036(3) 0.049(3) -0.001(2) 0.010(3) -0.005(3)
C96 0.078(3) 0.020(2) 0.057(3) 0.0018(18) 0.010(2) -0.006(2)
C97 0.056(3) 0.068(4) 0.129(5) -0.003(3) 0.009(3) -0.004(3)
C98 0.238(9) 0.086(5) 0.075(4) -0.004(3) -0.064(5) -0.006(5)
C99 0.078(3) 0.034(2) 0.077(3) -0.005(2) 0.025(3) 0.000(2)
C100 0.048(3) 0.133(6) 0.112(4) 0.014(4) 0.010(3) 0.010(3)

loop_
_atom_type_symbol
_atom_type_description
_atom_type_scat_dispersion_real
_atom_type_scat_dispersion_imag
_atom_type_scat_source
C C 0.0033 0.0016 'International Tables Vol C Tables 4.2.6.8 and 6.1.1.4'
H H 0.0000 0.0000 'International Tables Vol C Tables 4.2.6.8 and 6.1.1.4'
Cl Cl 0.1484 0.1585 'International Tables Vol C Tables 4.2.6.8 and 6.1.1.4'
N N 0.0061 0.0033 'International Tables Vol C Tables 4.2.6.8 and 6.1.1.4'
O O 0.0106 0.0060 'International Tables Vol C Tables 4.2.6.8 and 6.1.1.4'
Ru Ru -1.2594 0.8363 'International Tables Vol C Tables 4.2.6.8 and 6.1.1.4'
S S 0.1246 0.1234 'International Tables Vol C Tables 4.2.6.8 and 6.1.1.4'

loop_
_geom_angle_atom_site_label_1
_geom_angle_atom_site_label_2
_geom_angle_atom_site_label_3
_geom_angle
_geom_angle_site_symmetry_1
_geom_angle_site_symmetry_3
_geom_angle_publ_flag
C16 Ru1 C90 100.39(14) . . ?
C16 Ru1 C15 40.94(13) . . ?
C90 Ru1 C15 110.49(13) . . ?
C16 Ru1 C14 72.53(14) . . ?
C90 Ru1 C14 88.92(14) . . ?
C15 Ru1 C14 37.01(12) . . ?
C16 Ru1 Cl2 116.03(11) . . ?
C90 Ru1 Cl2 143.21(11) . . ?
C15 Ru1 Cl2 94.90(9) . . ?
C14 Ru1 Cl2 96.82(10) . . ?
C16 Ru1 Cl3 105.24(11) . . ?
C90 Ru1 Cl3 86.98(10) . . ?
C15 Ru1 Cl3 142.76(9) . . ?
C14 Ru1 Cl3 174.90(10) . . ?
Cl2 Ru1 Cl3 88.28(4) . . ?
C15 N11 C12 110.1(3) . . ?
C15 N11 S11 130.1(2) . . ?
C12 N11 S11 118.3(2) . . ?
O11 S11 O12 120.38(17) . . ?
O11 S11 N11 107.47(14) . . ?
O12 S11 N11 104.10(15) . . ?
O11 S11 C31 108.13(16) . . ?
O12 S11 C31 107.43(17) . . ?
N11 S11 C31 108.89(16) . . ?
N11 C12 C13 105.6(3) . . ?
N11 C12 H00A 110.6 . . ?
C13 C12 H00A 110.6 . . ?
N11 C12 H00B 110.6 . . ?
C13 C12 H00B 110.6 . . ?
H00A C12 H00B 108.8 . . ?
C14 C13 C12 104.3(3) . . ?
C14 C13 H00C 110.9 . . ?
C12 C13 H00C 110.9 . . ?
C14 C13 H00D 110.9 . . ?
C12 C13 H00D 110.9 . . ?
H00C C13 H00D 108.9 . . ?
C15 C14 C13 110.6(3) . . ?
C15 C14 Ru1 68.9(2) . . ?
C13 C14 Ru1 125.7(3) . . ?
C15 C14 H91 120(2) . . ?
C13 C14 H91 121(2) . . ?
Ru1 C14 H91 99.5(19) . . ?
C14 C15 N11 108.8(3) . . ?
C14 C15 C16 118.2(3) . . ?
N11 C15 C16 129.3(3) . . ?
C14 C15 Ru1 74.1(2) . . ?
N11 C15 Ru1 125.6(2) . . ?
C16 C15 Ru1 57.18(18) . . ?
C15 C16 C17 132.9(3) . . ?
C15 C16 Ru1 81.9(2) . . ?
C17 C16 Ru1 144.2(3) . . ?
C18 C17 C22 119.0(4) . . ?
C18 C17 C16 121.3(4) . . ?
C22 C17 C16 119.7(3) . . ?
C17 C18 C19 120.7(5) . . ?
C17 C18 H00X 119.7 . . ?
C19 C18 H00X 119.7 . . ?
C20 C19 C18 118.9(4) . . ?
C20 C19 H017 120.6 . . ?
C18 C19 H017 120.6 . . ?
C21 C20 C19 121.8(4) . . ?
C21 C20 H016 119.1 . . ?
C19 C20 H016 119.1 . . ?
C20 C21 C22 120.2(5) . . ?
C20 C21 H010 119.9 . . ?
C22 C21 H010 119.9 . . ?
O22 C22 C21 125.4(4) . . ?
O22 C22 C17 115.2(3) . . ?
C21 C22 C17 119.4(4) . . ?
C22 O22 C23 121.6(3) . . ?
O22 C23 C25 111.9(4) . . ?
O22 C23 C24 102.9(3) . . ?
C25 C23 C24 112.7(4) . . ?
O22 C23 H00N 109.7 . . ?
C25 C23 H00N 109.7 . . ?
C24 C23 H00N 109.7 . . ?
C23 C24 H01A 109.5 . . ?
C23 C24 H01B 109.5 . . ?
H01A C24 H01B 109.5 . . ?
C23 C24 H105 109.5 . . ?
H01A C24 H105 109.5 . . ?
H01B C24 H105 109.5 . . ?
C23 C25 H01G 109.5 . . ?
C23 C25 H01H 109.5 . . ?
H01G C25 H01H 109.5 . . ?
C23 C25 H01I 109.5 . . ?
H01G C25 H01I 109.5 . . ?
H01H C25 H01I 109.5 . . ?
C32 C31 C36 120.8(3) . . ?
C32 C31 S11 120.0(3) . . ?
C36 C31 S11 119.1(3) . . ?
C31 C32 C33 119.5(4) . . ?
C31 C32 H00P 120.2 . . ?
C33 C32 H00P 120.2 . . ?
C34 C33 C32 120.9(4) . . ?
C34 C33 H00Y 119.6 . . ?
C32 C33 H00Y 119.6 . . ?
C33 C34 C35 118.6(4) . . ?
C33 C34 C37 120.8(4) . . ?
C35 C34 C37 120.5(4) . . ?
C36 C35 C34 121.9(4) . . ?
C36 C35 H00R 119.1 . . ?
C34 C35 H00R 119.1 . . ?
C31 C36 C35 118.3(4) . . ?
C31 C36 H00M 120.9 . . ?
C35 C36 H00M 120.9 . . ?
C34 C37 H01T 109.5 . . ?
C34 C37 H01U 109.5 . . ?
H01T C37 H01U 109.5 . . ?
C34 C37 H01V 109.5 . . ?
H01T C37 H01V 109.5 . . ?
H01U C37 H01V 109.5 . . ?
N91 C72 C73 101.5(3) . . ?
N91 C72 H00E 111.5 . . ?
C73 C72 H00E 111.5 . . ?
N91 C72 H00F 111.5 . . ?
C73 C72 H00F 111.5 . . ?
H00E C72 H00F 109.3 . . ?
N74 C73 C72 103.2(3) . . ?
N74 C73 H00J 111.1 . . ?
C72 C73 H00J 111.1 . . ?
N74 C73 H00K 111.1 . . ?
C72 C73 H00K 111.1 . . ?
H00J C73 H00K 109.1 . . ?
C90 N74 C81 129.4(3) . . ?
C90 N74 C73 112.1(3) . . ?
C81 N74 C73 117.7(3) . . ?
C86 C81 C82 122.3(5) . . ?
C86 C81 N74 119.8(5) . . ?
C82 C81 N74 117.6(4) . . ?
C83 C82 C81 117.1(6) . . ?
C83 C82 C87 120.2(6) . . ?
C81 C82 C87 122.7(5) . . ?
C84 C83 C82 123.0(7) . . ?
C84 C83 H01S 118.5 . . ?
C82 C83 H01S 118.5 . . ?
C83 C84 C85 118.3(6) . . ?
C83 C84 C88 122.5(9) . . ?
C85 C84 C88 119.2(9) . . ?
C86 C85 C84 121.7(7) . . ?
C86 C85 H01J 119.1 . . ?
C84 C85 H01J 119.1 . . ?
C81 C86 C85 117.5(6) . . ?
C81 C86 C89 121.5(5) . . ?
C85 C86 C89 121.0(6) . . ?
C82 C87 H01K 109.5 . . ?
C82 C87 H01L 109.5 . . ?
H01K C87 H01L 109.5 . . ?
C82 C87 H01M 109.5 . . ?
H01K C87 H01M 109.5 . . ?
H01L C87 H01M 109.5 . . ?
C84 C88 H102 109.5 . . ?
C84 C88 H100 109.5 . . ?
H102 C88 H100 109.5 . . ?
C84 C88 H104 109.5 . . ?
H102 C88 H104 109.5 . . ?
H100 C88 H104 109.5 . . ?
C86 C89 H01N 109.5 . . ?
C86 C89 H01O 109.5 . . ?
H01N C89 H01O 109.5 . . ?
C86 C89 H01P 109.5 . . ?
H01N C89 H01P 109.5 . . ?
H01O C89 H01P 109.5 . . ?
N91 C90 N74 108.2(3) . . ?
N91 C90 Ru1 114.7(2) . . ?
N74 C90 Ru1 136.1(3) . . ?
C92 C91 C96 122.0(4) . . ?
C92 C91 N91 119.7(4) . . ?
C96 C91 N91 118.3(4) . . ?
C90 N91 C91 124.6(3) . . ?
C90 N91 C72 113.6(3) . . ?
C91 N91 C72 121.4(3) . . ?
C91 C92 C93 117.0(4) . . ?
C91 C92 C97 123.3(4) . . ?
C93 C92 C97 119.6(4) . . ?
C94 C93 C92 122.0(5) . . ?
C94 C93 H014 119.0 . . ?
C92 C93 H014 119.0 . . ?
C95 C94 C93 118.8(5) . . ?
C95 C94 C98 120.0(6) . . ?
C93 C94 C98 121.1(6) . . ?
C94 C95 C96 122.0(5) . . ?
C94 C95 H012 119.0 . . ?
C96 C95 H012 119.0 . . ?
C95 C96 C91 117.9(4) . . ?
C95 C96 C99 118.7(4) . . ?
C91 C96 C99 123.4(4) . . ?
C92 C97 H01D 109.5 . . ?
C92 C97 H01E 109.5 . . ?
H01D C97 H01E 109.5 . . ?
C92 C97 H01F 109.5 . . ?
H01D C97 H01F 109.5 . . ?
H01E C97 H01F 109.5 . . ?
C94 C98 H01W 109.5 . . ?
C94 C98 H103 109.5 . . ?
H01W C98 H103 109.5 . . ?
C94 C98 H101 109.5 . . ?
H01W C98 H101 109.5 . . ?
H103 C98 H101 109.5 . . ?
C96 C99 H00G 109.5 . . ?
C96 C99 H00H 109.5 . . ?
H00G C99 H00H 109.5 . . ?
C96 C99 H00I 109.5 . . ?
H00G C99 H00I 109.5 . . ?
H00H C99 H00I 109.5 . . ?
Cl10 C100 Cl11 113.0(3) . . ?
Cl10 C100 H01Q 109.0 . . ?
Cl11 C100 H01Q 109.0 . . ?
Cl10 C100 H01R 109.0 . . ?
Cl11 C100 H01R 109.0 . . ?
H01Q C100 H01R 107.8 . . ?

loop_
_geom_bond_atom_site_label_1
_geom_bond_atom_site_label_2
_geom_bond_distance
_geom_bond_site_symmetry_2
_geom_bond_publ_flag
Ru1 C16 1.841(4) . ?
Ru1 C90 2.039(3) . ?
Ru1 C15 2.169(3) . ?
Ru1 C14 2.237(4) . ?
Ru1 Cl2 2.3491(9) . ?
Ru1 Cl3 2.3955(10) . ?
Cl11 C100 1.718(6) . ?
Cl10 C100 1.717(7) . ?
N11 C15 1.415(4) . ?
N11 C12 1.485(4) . ?
N11 S11 1.644(3) . ?
O11 S11 1.419(3) . ?
S11 O12 1.432(3) . ?
S11 C31 1.764(4) . ?
C12 C13 1.514(5) . ?
C12 H00A 0.9700 . ?
C12 H00B 0.9700 . ?
C13 C14 1.504(5) . ?
C13 H00C 0.9700 . ?
C13 H00D 0.9700 . ?
C14 C15 1.400(5) . ?
C14 H91 0.93(3) . ?
C15 C16 1.436(4) . ?
C16 C17 1.451(5) . ?
C17 C18 1.383(5) . ?
C17 C22 1.416(5) . ?
C18 C19 1.390(6) . ?
C18 H00X 0.9300 . ?
C19 C20 1.371(7) . ?
C19 H017 0.9300 . ?
C20 C21 1.366(7) . ?
C20 H016 0.9300 . ?
C21 C22 1.376(5) . ?
C21 H010 0.9300 . ?
C22 O22 1.343(4) . ?
O22 C23 1.450(5) . ?
C23 C25 1.499(6) . ?
C23 C24 1.515(6) . ?
C23 H00N 0.9800 . ?
C24 H01A 0.9600 . ?
C24 H01B 0.9600 . ?
C24 H105 0.9600 . ?
C25 H01G 0.9600 . ?
C25 H01H 0.9600 . ?
C25 H01I 0.9600 . ?
C31 C32 1.379(5) . ?
C31 C36 1.381(5) . ?
C32 C33 1.384(6) . ?
C32 H00P 0.9300 . ?
C33 C34 1.369(6) . ?
C33 H00Y 0.9300 . ?
C34 C35 1.382(6) . ?
C34 C37 1.518(6) . ?
C35 C36 1.381(5) . ?
C35 H00R 0.9300 . ?
C36 H00M 0.9300 . ?
C37 H01T 0.9600 . ?
C37 H01U 0.9600 . ?
C37 H01V 0.9600 . ?
C72 N91 1.482(5) . ?
C72 C73 1.513(6) . ?
C72 H00E 0.9700 . ?
C72 H00F 0.9700 . ?
C73 N74 1.490(5) . ?
C73 H00J 0.9700 . ?
C73 H00K 0.9700 . ?
N74 C90 1.337(4) . ?
N74 C81 1.442(5) . ?
C81 C86 1.383(7) . ?
C81 C82 1.397(7) . ?
C82 C83 1.384(8) . ?
C82 C87 1.506(7) . ?
C83 C84 1.353(10) . ?
C83 H01S 0.9300 . ?
C84 C85 1.397(11) . ?
C84 C88 1.537(8) . ?
C85 C86 1.387(8) . ?
C85 H01J 0.9300 . ?
C86 C89 1.493(8) . ?
C87 H01K 0.9600 . ?
C87 H01L 0.9600 . ?
C87 H01M 0.9600 . ?
C88 H102 0.9600 . ?
C88 H100 0.9600 . ?
C88 H104 0.9600 . ?
C89 H01N 0.9600 . ?
C89 H01O 0.9600 . ?
C89 H01P 0.9600 . ?
C90 N91 1.336(5) . ?
C91 C92 1.380(6) . ?
C91 C96 1.388(6) . ?
C91 N91 1.451(5) . ?
C92 C93 1.404(6) . ?
C92 C97 1.488(6) . ?
C93 C94 1.366(8) . ?
C93 H014 0.9300 . ?
C94 C95 1.363(8) . ?
C94 C98 1.544(7) . ?
C95 C96 1.385(6) . ?
C95 H012 0.9300 . ?
C96 C99 1.497(6) . ?
C97 H01D 0.9600 . ?
C97 H01E 0.9600 . ?
C97 H01F 0.9600 . ?
C98 H01W 0.9600 . ?
C98 H103 0.9600 . ?
C98 H101 0.9600 . ?
C99 H00G 0.9600 . ?
C99 H00H 0.9600 . ?
C99 H00I 0.9600 . ?
C100 H01Q 0.9700 . ?
C100 H01R 0.9700 . ?
